data_7054903
loop_
_publ_author_name
'Rausch, Janek'
'Apostolidis, Christos'
'Walter, Olaf'
'Lorenz, Volker'
'Hrib, Cristian G.'
'Hilfert, Liane'
'K\"uhling, Marcel'
'Busse, Sabine'
'Edelmann, Frank T.'

_publ_section_title
;
 One ligand fits all: lanthanide and actinide sandwich complexes
 comprising the 1,4-bis(trimethylsilyl)cyclooctatetraenyl
 (=COT&#x2032;&#x2032;) ligand
;
_journal_issue 10
_journal_name_full 'New J. Chem.'
_journal_page_first 7656
_journal_paper_doi 10.1039/C5NJ00991J
_journal_volume 39
_journal_year 2015
_chemical_formula_sum 'C44 H80 Li O4 Si4 Tm'
_chemical_formula_weight 961.31
_chemical_name_systematic
; 
 ? 
;
_space_group_IT_number 2
_symmetry_cell_setting triclinic
_symmetry_space_group_name_Hall '-P 1'
_symmetry_space_group_name_H-M 'P -1'
_atom_sites_solution_hydrogens geom
_atom_sites_solution_primary direct
_atom_sites_solution_secondary difmap
_audit_creation_method SHELXL-97
_audit_update_record
;
2015-03-05 deposited with the CCDC.
2015-06-03 downloaded from the CCDC.
;
_cell_angle_alpha 87.12(3)
_cell_angle_beta 82.38(3)
_cell_angle_gamma 77.39(3)
_cell_formula_units_Z 2
_cell_length_a 11.358(2)
_cell_length_b 11.657(2)
_cell_length_c 19.603(4)
_cell_measurement_reflns_used 60835
_cell_measurement_temperature 153(2)
_cell_measurement_theta_max 29.61
_cell_measurement_theta_min 2.01
_cell_volume 2509.9(9)
_computing_cell_refinement 'STOE X-AREA'
_computing_data_collection 'STOE X-AREA'
_computing_data_reduction 'STOE X-RED'
_computing_molecular_graphics 'Bruker SHELXTL'
_computing_publication_material 'Bruker SHELXTL'
_computing_structure_refinement 'SHELXL-97 (Sheldrick, 1997)'
_computing_structure_solution 'SHELXS-97 (Sheldrick, 1990)'
_diffrn_ambient_temperature 153(2)
_diffrn_detector_area_resol_mean 6.67
_diffrn_measured_fraction_theta_full 0.988
_diffrn_measured_fraction_theta_max 0.988
_diffrn_measurement_device_type 'STOE IPDS 2T'
_diffrn_measurement_method 'rotation method'
_diffrn_radiation_monochromator graphite
_diffrn_radiation_source 'fine-focus sealed tube'
_diffrn_radiation_type MoK\a
_diffrn_radiation_wavelength 0.71073
_diffrn_reflns_av_R_equivalents 0.0697
_diffrn_reflns_av_sigmaI/netI 0.0533
_diffrn_reflns_limit_h_max 15
_diffrn_reflns_limit_h_min -13
_diffrn_reflns_limit_k_max 14
_diffrn_reflns_limit_k_min -15
_diffrn_reflns_limit_l_max 26
_diffrn_reflns_limit_l_min -26
_diffrn_reflns_number 26239
_diffrn_reflns_theta_full 28.28
_diffrn_reflns_theta_max 28.28
_diffrn_reflns_theta_min 2.05
_exptl_absorpt_coefficient_mu 1.899
_exptl_absorpt_correction_T_max 0.3338
_exptl_absorpt_correction_T_min 0.3176
_exptl_absorpt_correction_type sphere
_exptl_absorpt_process_details
;
Interpolation using  Int.Tab. Vol. C (1992) p. 523,Tab. 6.3.3.3
for values of muR in the range 0-2.5, and Int.Tab. Vol.II (1959)
p.302; Table 5.3.6 B for muR in the range 2.6-10.0.
The interpolation procedure of C.W.Dwiggins Jr (Acta Cryst.(1975)
A31,146-148) is used with some modification.
;
_exptl_crystal_colour red
_exptl_crystal_density_diffrn 1.272
_exptl_crystal_density_method 'not measured'
_exptl_crystal_description prism
_exptl_crystal_F_000 1008
_exptl_crystal_size_max 0.42
_exptl_crystal_size_mid 0.37
_exptl_crystal_size_min 0.17
_exptl_crystal_size_rad 0.4200
_refine_diff_density_max 2.640
_refine_diff_density_min -3.426
_refine_diff_density_rms 0.143
_refine_ls_extinction_method none
_refine_ls_goodness_of_fit_ref 1.104
_refine_ls_hydrogen_treatment constr
_refine_ls_matrix_type full
_refine_ls_number_parameters 579
_refine_ls_number_reflns 12330
_refine_ls_number_restraints 164
_refine_ls_restrained_S_all 1.101
_refine_ls_R_factor_all 0.0408
_refine_ls_R_factor_gt 0.0390
_refine_ls_shift/su_max 0.003
_refine_ls_shift/su_mean 0.000
_refine_ls_structure_factor_coef Fsqd
_refine_ls_weighting_details 'calc w=1/[\s^2^(Fo^2^)+(0.0699P)^2^+0.1078P] where P=(Fo^2^+2Fc^2^)/3'
_refine_ls_weighting_scheme calc
_refine_ls_wR_factor_gt 0.1003
_refine_ls_wR_factor_ref 0.1015
_reflns_number_gt 11776
_reflns_number_total 12330
_reflns_threshold_expression >2sigma(I)
_cod_data_source_file c5nj00991j1.cif
_cod_data_source_block ip409
_cod_depositor_comments 'Adding full bibliography for 7054898--7054908.cif.'
_cod_original_sg_symbol_H-M P-1
_cod_database_code 7054903

loop_
_symmetry_equiv_pos_as_xyz
'x, y, z'
'-x, -y, -z'

loop_
_atom_site_label
_atom_site_type_symbol
_atom_site_fract_x
_atom_site_fract_y
_atom_site_fract_z
_atom_site_U_iso_or_equiv
_atom_site_adp_type
_atom_site_occupancy
_atom_site_symmetry_multiplicity
_atom_site_calc_flag
_atom_site_refinement_flags
_atom_site_disorder_assembly
_atom_site_disorder_group
Tm Tm 0.597418(8) 0.532383(8) 0.735256(5) 0.01759(5) Uani 1 1 d . . .
Si1 Si 0.88625(7) 0.54783(8) 0.84727(4) 0.02751(16) Uani 1 1 d . . .
Si2 Si 0.71911(8) 0.30516(7) 0.56920(4) 0.02825(16) Uani 1 1 d . . .
Si3 Si 0.33377(7) 0.64967(8) 0.89954(4) 0.02638(15) Uani 1 1 d . . .
Si4 Si 0.72978(9) 0.81259(8) 0.62879(4) 0.03411(19) Uani 1 1 d . . .
Li Li 0.8422(5) -0.1006(5) 0.2103(3) 0.0319(10) Uani 1 1 d . . .
O1 O 0.834(3) -0.216(3) 0.2818(11) 0.039(4) Uani 0.433(15) 1 d PDU A 1
C1L C 0.910(2) -0.223(2) 0.3355(9) 0.035(3) Uani 0.433(15) 1 d PDU A 1
H1L1 H 0.9136 -0.1440 0.3497 0.042 Uiso 0.433(15) 1 calc PR A 1
H1L2 H 0.9936 -0.2672 0.3203 0.042 Uiso 0.433(15) 1 calc PR A 1
C2L C 0.8497(14) -0.2882(13) 0.3936(6) 0.051(3) Uani 0.433(15) 1 d PDU A 1
H2L1 H 0.9096 -0.3308 0.4235 0.062 Uiso 0.433(15) 1 calc PR A 1
H2L2 H 0.7848 -0.2335 0.4220 0.062 Uiso 0.433(15) 1 calc PR A 1
C3L C 0.7975(13) -0.3725(11) 0.3572(5) 0.055(3) Uani 0.433(15) 1 d PDU A 1
H3L1 H 0.7249 -0.3916 0.3853 0.066 Uiso 0.433(15) 1 calc PR A 1
H3L2 H 0.8584 -0.4462 0.3467 0.066 Uiso 0.433(15) 1 calc PR A 1
C4L C 0.7644(18) -0.3058(17) 0.2923(7) 0.057(5) Uani 0.433(15) 1 d PDU A 1
H4L1 H 0.7840 -0.3592 0.2528 0.068 Uiso 0.433(15) 1 calc PR A 1
H4L2 H 0.6763 -0.2700 0.2971 0.068 Uiso 0.433(15) 1 calc PR A 1
O1' O 0.836(2) -0.233(2) 0.2746(8) 0.038(3) Uani 0.567(15) 1 d PDU A 2
C1L' C 0.9098(18) -0.2430(19) 0.3290(9) 0.053(5) Uani 0.567(15) 1 d PDU A 2
H1L3 H 0.8974 -0.1665 0.3516 0.063 Uiso 0.567(15) 1 calc PR A 2
H1L4 H 0.9968 -0.2681 0.3109 0.063 Uiso 0.567(15) 1 calc PR A 2
C2L' C 0.8708(8) -0.3346(10) 0.3798(6) 0.053(3) Uani 0.567(15) 1 d PDU A 2
H2L3 H 0.9122 -0.4154 0.3660 0.064 Uiso 0.567(15) 1 calc PR A 2
H2L4 H 0.8861 -0.3215 0.4271 0.064 Uiso 0.567(15) 1 calc PR A 2
C3L' C 0.7371(7) -0.3112(8) 0.3737(4) 0.049(2) Uani 0.567(15) 1 d PDU A 2
H3L3 H 0.7032 -0.3813 0.3878 0.059 Uiso 0.567(15) 1 calc PR A 2
H3L4 H 0.6918 -0.2442 0.4023 0.059 Uiso 0.567(15) 1 calc PR A 2
C4L' C 0.7319(12) -0.2827(12) 0.2986(6) 0.051(3) Uani 0.567(15) 1 d PDU A 2
H4L3 H 0.7349 -0.3548 0.2732 0.061 Uiso 0.567(15) 1 calc PR A 2
H4L4 H 0.6557 -0.2256 0.2918 0.061 Uiso 0.567(15) 1 calc PR A 2
O2 O 0.7232(2) -0.1009(2) 0.14903(14) 0.0425(6) Uani 1 1 d . A .
C5L C 0.6039(4) -0.0290(4) 0.1604(2) 0.0521(10) Uani 1 1 d . . .
H5LA H 0.6068 0.0509 0.1739 0.063 Uiso 1 1 calc R A .
H5LB H 0.5527 -0.0638 0.1970 0.063 Uiso 1 1 calc R . .
C6L C 0.5546(5) -0.0249(4) 0.0924(3) 0.0627(13) Uani 1 1 d . A .
H6LA H 0.4647 -0.0112 0.0990 0.075 Uiso 1 1 calc R . .
H6LB H 0.5800 0.0375 0.0616 0.075 Uiso 1 1 calc R . .
C7L C 0.6099(5) -0.1436(4) 0.0645(3) 0.0612(12) Uani 1 1 d . . .
H7LA H 0.6256 -0.1402 0.0137 0.073 Uiso 1 1 calc R A .
H7LB H 0.5561 -0.1993 0.0785 0.073 Uiso 1 1 calc R . .
C8L C 0.7265(5) -0.1797(4) 0.0954(3) 0.0645(14) Uani 1 1 d . A .
H8LA H 0.7357 -0.2612 0.1141 0.077 Uiso 1 1 calc R . .
H8LB H 0.7964 -0.1764 0.0599 0.077 Uiso 1 1 calc R . .
O3 O 1.0081(12) -0.108(2) 0.1682(8) 0.037(3) Uani 0.560(15) 1 d PDU A 1
C9L C 1.0429(11) -0.0860(16) 0.0966(7) 0.048(3) Uani 0.560(15) 1 d PDU A 1
H9L1 H 1.0010 -0.0065 0.0824 0.058 Uiso 0.560(15) 1 calc PR A 1
H9L2 H 1.0217 -0.1446 0.0682 0.058 Uiso 0.560(15) 1 calc PR A 1
C10L C 1.1775(7) -0.0959(10) 0.0882(4) 0.056(3) Uani 0.560(15) 1 d PDU A 1
H10D H 1.2019 -0.0374 0.0540 0.067 Uiso 0.560(15) 1 calc PR A 1
H10E H 1.2213 -0.1756 0.0736 0.067 Uiso 0.560(15) 1 calc PR A 1
C11L C 1.2031(11) -0.0712(12) 0.1601(5) 0.050(3) Uani 0.560(15) 1 d PDU A 1
H11D H 1.2880 -0.1068 0.1674 0.060 Uiso 0.560(15) 1 calc PR A 1
H11E H 1.1862 0.0142 0.1684 0.060 Uiso 0.560(15) 1 calc PR A 1
C12L C 1.1138(13) -0.1307(15) 0.2046(6) 0.037(2) Uani 0.560(15) 1 d PDU A 1
H12D H 1.1470 -0.2162 0.2092 0.045 Uiso 0.560(15) 1 calc PR A 1
H12E H 1.0937 -0.0966 0.2511 0.045 Uiso 0.560(15) 1 calc PR A 1
O3' O 0.9985(17) -0.109(3) 0.1598(11) 0.040(4) Uani 0.440(15) 1 d PDU A 2
C9' C 1.0212(15) -0.069(2) 0.0897(10) 0.057(5) Uani 0.440(15) 1 d PDU A 2
H9'1 H 0.9504 -0.0100 0.0766 0.069 Uiso 0.440(15) 1 calc PR A 2
H9'2 H 1.0391 -0.1353 0.0577 0.069 Uiso 0.440(15) 1 calc PR A 2
C10' C 1.1297(11) -0.0151(12) 0.0891(6) 0.064(4) Uani 0.440(15) 1 d PDU A 2
H10H H 1.1048 0.0676 0.1038 0.077 Uiso 0.440(15) 1 calc PR A 2
H10K H 1.1762 -0.0176 0.0425 0.077 Uiso 0.440(15) 1 calc PR A 2
C11' C 1.2036(14) -0.0898(16) 0.1395(9) 0.062(5) Uani 0.440(15) 1 d PDU A 2
H11L H 1.2443 -0.0416 0.1649 0.075 Uiso 0.440(15) 1 calc PR A 2
H11M H 1.2661 -0.1527 0.1155 0.075 Uiso 0.440(15) 1 calc PR A 2
C12' C 1.1128(19) -0.142(2) 0.1878(8) 0.048(5) Uani 0.440(15) 1 d PDU A 2
H12N H 1.1394 -0.2283 0.1908 0.058 Uiso 0.440(15) 1 calc PR A 2
H12O H 1.1046 -0.1099 0.2345 0.058 Uiso 0.440(15) 1 calc PR A 2
O4 O 0.7971(2) 0.0379(2) 0.26402(12) 0.0342(5) Uani 1 1 d . A .
C13L C 0.8623(4) 0.1273(3) 0.27139(19) 0.0411(8) Uani 1 1 d . . .
H13D H 0.8241 0.2020 0.2494 0.049 Uiso 1 1 calc R A .
H13E H 0.9478 0.1035 0.2501 0.049 Uiso 1 1 calc R . .
C14L C 0.8561(5) 0.1408(5) 0.3479(2) 0.0597(12) Uani 1 1 d . A .
H14D H 0.9274 0.0896 0.3659 0.072 Uiso 1 1 calc R . .
H14E H 0.8532 0.2234 0.3590 0.072 Uiso 1 1 calc R . .
C15L C 0.7406(4) 0.1043(4) 0.37761(19) 0.0532(10) Uani 1 1 d . . .
H15A H 0.6805 0.1718 0.3987 0.064 Uiso 1 1 calc R A .
H15B H 0.7568 0.0412 0.4130 0.064 Uiso 1 1 calc R . .
C16L C 0.6943(3) 0.0599(4) 0.3166(2) 0.0445(9) Uani 1 1 d . A .
H16A H 0.6648 -0.0131 0.3294 0.053 Uiso 1 1 calc R . .
H16B H 0.6270 0.1199 0.3006 0.053 Uiso 1 1 calc R . .
C1 C 0.7937(2) 0.4750(2) 0.79876(14) 0.0214(5) Uani 1 1 d . . .
C2 C 0.7004(3) 0.4348(2) 0.84228(14) 0.0227(5) Uani 1 1 d . . .
H2 H 0.6976 0.4554 0.8888 0.027 Uiso 1 1 calc R . .
C3 C 0.6109(3) 0.3722(2) 0.83375(14) 0.0236(5) Uani 1 1 d . . .
H3 H 0.5618 0.3616 0.8758 0.028 Uiso 1 1 calc R . .
C4 C 0.5764(3) 0.3210(3) 0.77771(15) 0.0260(5) Uani 1 1 d . . .
H4 H 0.5094 0.2848 0.7911 0.031 Uiso 1 1 calc R . .
C5 C 0.6174(3) 0.3108(3) 0.70685(15) 0.0264(6) Uani 1 1 d . . .
H5 H 0.5727 0.2673 0.6845 0.032 Uiso 1 1 calc R . .
C6 C 0.7085(3) 0.3491(2) 0.66047(14) 0.0242(5) Uani 1 1 d . . .
C7 C 0.7963(3) 0.4137(3) 0.67095(14) 0.0249(5) Uani 1 1 d . . .
H7 H 0.8449 0.4263 0.6291 0.030 Uiso 1 1 calc R . .
C8 C 0.8310(2) 0.4646(3) 0.72687(14) 0.0229(5) Uani 1 1 d . . .
H8 H 0.8970 0.5017 0.7126 0.027 Uiso 1 1 calc R . .
C9 C 1.0032(4) 0.6092(4) 0.7892(2) 0.0491(10) Uani 1 1 d . . .
H9A H 1.0496 0.6464 0.8170 0.074 Uiso 1 1 calc R . .
H9B H 0.9628 0.6677 0.7575 0.074 Uiso 1 1 calc R . .
H9C H 1.0584 0.5455 0.7629 0.074 Uiso 1 1 calc R . .
C10 C 0.9660(3) 0.4342(4) 0.90575(18) 0.0433(8) Uani 1 1 d . . .
H10A H 1.0158 0.4698 0.9321 0.065 Uiso 1 1 calc R . .
H10B H 1.0184 0.3702 0.8783 0.065 Uiso 1 1 calc R . .
H10C H 0.9058 0.4029 0.9375 0.065 Uiso 1 1 calc R . .
C11 C 0.7922(4) 0.6714(3) 0.9010(2) 0.0433(8) Uani 1 1 d . . .
H11A H 0.8453 0.7064 0.9253 0.065 Uiso 1 1 calc R . .
H11B H 0.7337 0.6412 0.9346 0.065 Uiso 1 1 calc R . .
H11C H 0.7483 0.7313 0.8713 0.065 Uiso 1 1 calc R . .
C12 C 0.5754(4) 0.2662(4) 0.55094(18) 0.0454(8) Uani 1 1 d . . .
H12A H 0.5562 0.2041 0.5832 0.068 Uiso 1 1 calc R . .
H12B H 0.5859 0.2384 0.5037 0.068 Uiso 1 1 calc R . .
H12C H 0.5089 0.3358 0.5563 0.068 Uiso 1 1 calc R . .
C13 C 0.7479(5) 0.4234(4) 0.50590(18) 0.0496(10) Uani 1 1 d . . .
H13A H 0.8228 0.4470 0.5134 0.074 Uiso 1 1 calc R . .
H13B H 0.6795 0.4914 0.5118 0.074 Uiso 1 1 calc R . .
H13C H 0.7565 0.3942 0.4591 0.074 Uiso 1 1 calc R . .
C14 C 0.8488(3) 0.1762(3) 0.55224(18) 0.0385(7) Uani 1 1 d . . .
H14A H 0.8368 0.1120 0.5848 0.058 Uiso 1 1 calc R . .
H14B H 0.9250 0.1990 0.5579 0.058 Uiso 1 1 calc R . .
H14C H 0.8527 0.1500 0.5051 0.058 Uiso 1 1 calc R . .
C15 C 0.4097(2) 0.6590(2) 0.80996(14) 0.0226(5) Uani 1 1 d . . .
C16 C 0.3616(3) 0.6013(3) 0.76121(15) 0.0252(5) Uani 1 1 d . . .
H16 H 0.2969 0.5668 0.7821 0.030 Uiso 1 1 calc R . .
C17 C 0.3856(3) 0.5826(3) 0.68997(15) 0.0271(6) Uani 1 1 d . . .
H17 H 0.3330 0.5390 0.6746 0.033 Uiso 1 1 calc R . .
C18 C 0.4689(3) 0.6129(3) 0.63567(15) 0.0262(5) Uani 1 1 d . . .
H18 H 0.4609 0.5825 0.5929 0.031 Uiso 1 1 calc R . .
C19 C 0.5605(3) 0.6773(3) 0.63015(14) 0.0253(5) Uani 1 1 d . . .
H19 H 0.5990 0.6801 0.5842 0.030 Uiso 1 1 calc R . .
C20 C 0.6111(3) 0.7395(2) 0.67532(15) 0.0240(5) Uani 1 1 d . . .
C21 C 0.5846(3) 0.7561(2) 0.74705(14) 0.0235(5) Uani 1 1 d . . .
H21 H 0.6344 0.8025 0.7626 0.028 Uiso 1 1 calc R . .
C22 C 0.5044(3) 0.7226(2) 0.80204(14) 0.0231(5) Uani 1 1 d . . .
H22 H 0.5170 0.7496 0.8449 0.028 Uiso 1 1 calc R . .
C23 C 0.2837(4) 0.5071(3) 0.91810(19) 0.0435(8) Uani 1 1 d . . .
H23A H 0.2443 0.5058 0.9656 0.065 Uiso 1 1 calc R . .
H23B H 0.3546 0.4416 0.9119 0.065 Uiso 1 1 calc R . .
H23C H 0.2261 0.4992 0.8865 0.065 Uiso 1 1 calc R . .
C24 C 0.1955(3) 0.7716(4) 0.91343(19) 0.0448(8) Uani 1 1 d . . .
H24A H 0.1557 0.7664 0.9607 0.067 Uiso 1 1 calc R . .
H24B H 0.1390 0.7647 0.8810 0.067 Uiso 1 1 calc R . .
H24C H 0.2196 0.8475 0.9059 0.067 Uiso 1 1 calc R . .
C25 C 0.4341(4) 0.6650(4) 0.96514(17) 0.0406(8) Uani 1 1 d . . .
H25A H 0.3903 0.6596 1.0114 0.061 Uiso 1 1 calc R . .
H25B H 0.4571 0.7415 0.9587 0.061 Uiso 1 1 calc R . .
H25C H 0.5074 0.6021 0.9598 0.061 Uiso 1 1 calc R . .
C27 C 0.8667(4) 0.7061(4) 0.5895(2) 0.0517(10) Uani 1 1 d . . .
H27A H 0.9258 0.7493 0.5658 0.078 Uiso 1 1 calc R . .
H27B H 0.8426 0.6581 0.5564 0.078 Uiso 1 1 calc R . .
H27C H 0.9035 0.6550 0.6257 0.078 Uiso 1 1 calc R . .
C26 C 0.6637(5) 0.9076(4) 0.5580(2) 0.0612(12) Uani 1 1 d . . .
H26A H 0.7254 0.9465 0.5332 0.092 Uiso 1 1 calc R . .
H26B H 0.5940 0.9672 0.5775 0.092 Uiso 1 1 calc R . .
H26C H 0.6369 0.8592 0.5262 0.092 Uiso 1 1 calc R . .
C28 C 0.7827(4) 0.9080(4) 0.6871(2) 0.0495(10) Uani 1 1 d . . .
H28A H 0.8450 0.9449 0.6611 0.074 Uiso 1 1 calc R . .
H28B H 0.8172 0.8599 0.7251 0.074 Uiso 1 1 calc R . .
H28C H 0.7137 0.9691 0.7057 0.074 Uiso 1 1 calc R . .

loop_
_atom_site_aniso_label
_atom_site_aniso_U_11
_atom_site_aniso_U_22
_atom_site_aniso_U_33
_atom_site_aniso_U_23
_atom_site_aniso_U_13
_atom_site_aniso_U_12
Tm 0.01877(7) 0.01752(7) 0.01569(7) -0.00136(5) -0.00134(4) -0.00241(4)
Si1 0.0235(4) 0.0359(4) 0.0249(3) -0.0044(3) -0.0049(3) -0.0082(3)
Si2 0.0398(4) 0.0256(4) 0.0182(3) -0.0052(3) -0.0035(3) -0.0034(3)
Si3 0.0234(4) 0.0320(4) 0.0215(3) -0.0025(3) 0.0025(3) -0.0037(3)
Si4 0.0442(5) 0.0331(4) 0.0274(4) 0.0057(3) 0.0015(3) -0.0183(4)
Li 0.034(3) 0.031(3) 0.029(2) -0.003(2) -0.007(2) 0.000(2)
O1 0.045(6) 0.033(8) 0.043(6) 0.001(5) -0.012(4) -0.014(5)
C1L 0.036(6) 0.036(6) 0.034(5) 0.006(4) -0.017(4) -0.005(4)
C2L 0.067(7) 0.055(6) 0.033(5) -0.003(5) -0.005(4) -0.016(5)
C3L 0.069(7) 0.052(6) 0.048(5) 0.006(4) -0.004(4) -0.025(5)
C4L 0.067(9) 0.060(8) 0.051(6) -0.002(5) -0.017(5) -0.025(6)
O1' 0.042(4) 0.030(5) 0.042(4) 0.004(4) -0.010(3) -0.007(3)
C1L' 0.039(5) 0.057(8) 0.062(8) 0.011(6) -0.011(5) -0.009(5)
C2L' 0.053(4) 0.054(5) 0.046(5) 0.011(4) 0.003(3) -0.006(4)
C3L' 0.043(4) 0.057(5) 0.044(4) -0.007(3) 0.009(3) -0.015(3)
C4L' 0.049(5) 0.043(5) 0.067(6) 0.006(4) -0.008(4) -0.024(4)
O2 0.0411(13) 0.0374(13) 0.0478(14) -0.0176(11) -0.0201(11) 0.0066(10)
C5L 0.045(2) 0.047(2) 0.060(2) -0.0181(19) -0.0184(18) 0.0103(17)
C6L 0.053(3) 0.058(3) 0.077(3) -0.007(2) -0.038(2) 0.005(2)
C7L 0.067(3) 0.062(3) 0.061(3) -0.015(2) -0.030(2) -0.011(2)
C8L 0.061(3) 0.057(3) 0.076(3) -0.039(2) -0.030(2) 0.008(2)
O3 0.029(4) 0.050(5) 0.027(4) -0.011(4) 0.002(3) 0.001(4)
C9L 0.049(5) 0.064(7) 0.029(4) -0.004(4) -0.006(4) -0.007(5)
C10L 0.051(4) 0.070(6) 0.044(4) -0.009(4) 0.008(3) -0.013(4)
C11L 0.046(4) 0.059(5) 0.047(5) -0.011(4) -0.009(4) -0.015(4)
C12L 0.029(4) 0.043(4) 0.040(5) -0.002(4) -0.009(3) -0.003(3)
O3' 0.037(6) 0.048(7) 0.032(6) 0.003(6) -0.003(4) -0.002(4)
C9' 0.054(7) 0.065(7) 0.039(7) 0.012(5) 0.010(5) 0.004(6)
C10' 0.058(6) 0.060(7) 0.071(6) 0.020(5) 0.003(5) -0.016(5)
C11' 0.051(6) 0.062(7) 0.070(9) 0.008(7) 0.000(6) -0.010(5)
C12' 0.046(6) 0.051(7) 0.044(7) 0.006(6) -0.011(5) -0.002(5)
O4 0.0347(12) 0.0344(11) 0.0308(11) -0.0112(9) 0.0016(9) -0.0029(9)
C13L 0.050(2) 0.0340(17) 0.0395(17) -0.0065(14) 0.0010(14) -0.0108(15)
C14L 0.064(3) 0.073(3) 0.047(2) -0.022(2) -0.0134(19) -0.015(2)
C15L 0.065(3) 0.057(2) 0.0276(16) -0.0079(17) -0.0005(16) 0.008(2)
C16L 0.0324(18) 0.051(2) 0.044(2) -0.0156(18) 0.0062(14) 0.0021(15)
C1 0.0197(12) 0.0247(12) 0.0197(11) -0.0008(10) -0.0038(9) -0.0033(9)
C2 0.0238(12) 0.0243(12) 0.0181(11) -0.0004(10) -0.0032(9) -0.0006(10)
C3 0.0281(13) 0.0241(12) 0.0171(11) 0.0026(10) -0.0017(9) -0.0041(10)
C4 0.0331(14) 0.0220(12) 0.0245(13) 0.0017(10) -0.0045(10) -0.0096(11)
C5 0.0356(15) 0.0210(12) 0.0243(13) -0.0015(10) -0.0053(11) -0.0089(11)
C6 0.0325(14) 0.0212(12) 0.0173(11) -0.0027(10) -0.0031(10) -0.0019(10)
C7 0.0243(13) 0.0264(13) 0.0211(12) -0.0032(11) -0.0014(9) 0.0008(10)
C8 0.0209(12) 0.0270(13) 0.0192(11) -0.0013(10) -0.0007(9) -0.0028(10)
C9 0.042(2) 0.075(3) 0.0406(18) 0.0006(19) -0.0055(15) -0.036(2)
C10 0.0359(17) 0.061(2) 0.0338(16) 0.0011(16) -0.0133(13) -0.0079(16)
C11 0.0443(19) 0.0447(19) 0.0439(19) -0.0189(16) -0.0065(15) -0.0110(16)
C12 0.047(2) 0.060(2) 0.0303(16) -0.0156(16) -0.0086(14) -0.0101(17)
C13 0.091(3) 0.0368(18) 0.0213(14) 0.0024(14) -0.0078(17) -0.014(2)
C14 0.0443(19) 0.0345(16) 0.0320(15) -0.0122(13) 0.0000(13) 0.0014(14)
C15 0.0215(12) 0.0212(12) 0.0222(12) -0.0013(10) 0.0000(9) 0.0000(10)
C16 0.0193(12) 0.0291(13) 0.0268(13) -0.0023(11) -0.0023(10) -0.0045(10)
C17 0.0248(13) 0.0291(13) 0.0292(14) -0.0012(11) -0.0101(10) -0.0051(11)
C18 0.0295(14) 0.0271(13) 0.0210(12) -0.0029(11) -0.0065(10) -0.0010(11)
C19 0.0329(14) 0.0222(12) 0.0186(11) 0.0015(10) -0.0023(10) -0.0021(11)
C20 0.0279(13) 0.0183(11) 0.0245(13) 0.0004(10) -0.0013(10) -0.0031(10)
C21 0.0269(13) 0.0195(11) 0.0235(12) -0.0001(10) -0.0024(10) -0.0041(10)
C22 0.0255(13) 0.0216(12) 0.0206(12) -0.0043(10) -0.0010(9) -0.0014(10)
C23 0.0441(19) 0.0458(19) 0.0412(18) 0.0004(16) 0.0096(14) -0.0201(16)
C24 0.0381(18) 0.053(2) 0.0338(16) -0.0141(16) 0.0071(13) 0.0068(15)
C25 0.0416(19) 0.059(2) 0.0233(14) 0.0035(15) -0.0062(12) -0.0153(17)
C27 0.048(2) 0.058(2) 0.046(2) 0.0008(18) 0.0193(16) -0.0209(19)
C26 0.093(4) 0.053(2) 0.045(2) 0.025(2) -0.017(2) -0.031(2)
C28 0.058(2) 0.051(2) 0.047(2) 0.0026(18) -0.0010(17) -0.033(2)

loop_
_atom_type_symbol
_atom_type_description
_atom_type_scat_dispersion_real
_atom_type_scat_dispersion_imag
_atom_type_scat_source
C C 0.0033 0.0016 'International Tables Vol C Tables 4.2.6.8 and 6.1.1.4'
H H 0.0000 0.0000 'International Tables Vol C Tables 4.2.6.8 and 6.1.1.4'
O O 0.0106 0.0060 'International Tables Vol C Tables 4.2.6.8 and 6.1.1.4'
Si Si 0.0817 0.0704 'International Tables Vol C Tables 4.2.6.8 and 6.1.1.4'
Li Li -0.0003 0.0001 'International Tables Vol C Tables 4.2.6.8 and 6.1.1.4'
Tm Tm -0.3139 5.2483 'International Tables Vol C Tables 4.2.6.8 and 6.1.1.4'

loop_
_geom_angle_atom_site_label_1
_geom_angle_atom_site_label_2
_geom_angle_atom_site_label_3
_geom_angle
C22 Tm C7 143.58(9)
C22 Tm C8 115.74(9)
C7 Tm C8 31.71(9)
C22 Tm C21 31.66(9)
C7 Tm C21 116.42(10)
C8 Tm C21 97.68(9)
C22 Tm C18 89.92(9)
C7 Tm C18 102.84(10)
C8 Tm C18 127.33(9)
C21 Tm C18 80.69(9)
C22 Tm C17 81.24(10)
C7 Tm C17 125.87(9)
C8 Tm C17 156.28(9)
C21 Tm C17 89.00(10)
C18 Tm C17 31.40(9)
C22 Tm C4 125.36(9)
C7 Tm C4 80.91(10)
C8 Tm C4 89.34(10)
C21 Tm C4 155.92(9)
C18 Tm C4 113.10(9)
C17 Tm C4 93.76(10)
C22 Tm C16 59.98(9)
C7 Tm C16 154.52(9)
C8 Tm C16 172.47(9)
C21 Tm C16 81.22(10)
C18 Tm C16 59.97(10)
C17 Tm C16 31.22(9)
C4 Tm C16 88.82(10)
C22 Tm C3 102.19(9)
C7 Tm C3 89.44(10)
C8 Tm C3 80.86(9)
C21 Tm C3 127.12(9)
C18 Tm C3 140.52(9)
C17 Tm C3 113.04(10)
C4 Tm C3 31.39(9)
C16 Tm C3 93.83(10)
C22 Tm C19 81.50(9)
C7 Tm C19 92.01(10)
C8 Tm C19 104.62(10)
C21 Tm C19 59.29(9)
C18 Tm C19 31.11(9)
C17 Tm C19 59.60(10)
C4 Tm C19 140.81(9)
C16 Tm C19 81.29(10)
C3 Tm C19 171.47(9)
C22 Tm C15 31.70(8)
C7 Tm C15 173.83(8)
C8 Tm C15 142.12(9)
C21 Tm C15 60.55(9)
C18 Tm C15 82.23(9)
C17 Tm C15 60.19(9)
C4 Tm C15 100.45(10)
C16 Tm C15 31.58(9)
C3 Tm C15 88.74(9)
C19 Tm C15 90.65(9)
C22 Tm C5 154.44(9)
C7 Tm C5 59.44(10)
C8 Tm C5 81.14(10)
C21 Tm C5 172.86(9)
C18 Tm C5 94.39(10)
C17 Tm C5 89.41(10)
C4 Tm C5 31.19(9)
C16 Tm C5 100.87(10)
C3 Tm C5 59.77(9)
C19 Tm C5 114.09(9)
C15 Tm C5 124.18(9)
C1 Si1 C10 107.44(15)
C1 Si1 C9 112.39(15)
C10 Si1 C9 108.48(19)
C1 Si1 C11 112.96(15)
C10 Si1 C11 108.27(18)
C9 Si1 C11 107.2(2)
C13 Si2 C6 113.09(15)
C13 Si2 C12 106.4(2)
C6 Si2 C12 111.51(15)
C13 Si2 C14 107.2(2)
C6 Si2 C14 108.83(15)
C12 Si2 C14 109.69(18)
C15 Si3 C25 112.38(15)
C15 Si3 C24 109.69(15)
C25 Si3 C24 107.03(19)
C15 Si3 C23 112.15(15)
C25 Si3 C23 107.61(18)
C24 Si3 C23 107.75(19)
C26 Si4 C20 108.74(19)
C26 Si4 C27 107.7(2)
C20 Si4 C27 113.06(15)
C26 Si4 C28 108.0(2)
C20 Si4 C28 111.59(15)
C27 Si4 C28 107.5(2)
O1 Li O3' 115.0(13)
O1 Li O4 99.4(10)
O3' Li O4 110.1(12)
O1 Li O2 111.1(6)
O3' Li O2 110.6(7)
O4 Li O2 110.0(3)
O1 Li O3 111.5(12)
O3' Li O3 6.2(12)
O4 Li O3 106.4(9)
O2 Li O3 116.8(6)
O1 Li O1' 7.2(15)
O3' Li O1' 112.9(12)
O4 Li O1' 106.5(8)
O2 Li O1' 106.6(5)
O3 Li O1' 110.1(10)
C1L O1 C4L 109.8(12)
C1L O1 Li 119.4(12)
C4L O1 Li 130.7(12)
O1 C1L C2L 104.4(11)
C3L C2L C1L 103.4(10)
C2L C3L C4L 103.2(9)
O1 C4L C3L 106.9(10)
C1L' O1' C4L' 108.4(9)
C1L' O1' Li 115.9(10)
C4L' O1' Li 127.4(13)
O1' C1L' C2L' 106.4(9)
C3L' C2L' C1L' 100.5(9)
C4L' C3L' C2L' 103.3(7)
O1' C4L' C3L' 106.6(8)
C8L O2 C5L 108.4(3)
C8L O2 Li 129.0(3)
C5L O2 Li 121.7(3)
O2 C5L C6L 104.9(4)
C7L C6L C5L 103.1(4)
C6L C7L C8L 104.3(3)
O2 C8L C7L 108.0(4)
C9L O3 C12L 110.1(8)
C9L O3 Li 124.6(10)
C12L O3 Li 125.3(10)
O3 C9L C10L 106.0(8)
C9L C10L C11L 103.6(8)
C12L C11L C10L 100.9(8)
O3 C12L C11L 103.9(9)
C9' O3' C12' 108.7(12)
C9' O3' Li 125.1(14)
C12' O3' Li 125.7(14)
O3' C9' C10' 104.0(12)
C9' C10' C11' 104.1(10)
C10' C11' C12' 104.9(10)
O3' C12' C11' 106.6(11)
C13L O4 C16L 105.2(3)
C13L O4 Li 130.3(3)
C16L O4 Li 123.6(3)
O4 C13L C14L 105.2(3)
C15L C14L C13L 104.5(3)
C14L C15L C16L 104.9(3)
O4 C16L C15L 105.3(3)
C2 C1 C8 131.6(2)
C2 C1 Si1 112.4(2)
C8 C1 Si1 115.93(19)
C2 C1 Tm 73.85(15)
C8 C1 Tm 72.03(15)
Si1 C1 Tm 138.75(14)
C3 C2 C1 135.9(3)
C3 C2 Tm 73.97(16)
C1 C2 Tm 74.94(15)
C2 C3 C4 135.4(3)
C2 C3 Tm 74.90(15)
C4 C3 Tm 74.20(16)
C5 C4 C3 135.4(3)
C5 C4 Tm 74.92(16)
C3 C4 Tm 74.41(15)
C4 C5 C6 136.1(3)
C4 C5 Tm 73.89(16)
C6 C5 Tm 74.86(16)
C7 C6 C5 131.4(3)
C7 C6 Si2 113.0(2)
C5 C6 Si2 115.6(2)
C7 C6 Tm 72.09(16)
C5 C6 Tm 73.89(17)
Si2 C6 Tm 136.63(14)
C8 C7 C6 137.1(3)
C8 C7 Tm 74.24(16)
C6 C7 Tm 76.48(17)
C7 C8 C1 137.0(3)
C7 C8 Tm 74.05(17)
C1 C8 Tm 76.43(16)
C22 C15 C16 131.4(3)
C22 C15 Si3 114.9(2)
C16 C15 Si3 113.7(2)
C22 C15 Tm 72.41(16)
C16 C15 Tm 73.75(16)
Si3 C15 Tm 135.49(14)
C17 C16 C15 136.1(3)
C17 C16 Tm 74.37(17)
C15 C16 Tm 74.67(16)
C16 C17 C18 135.6(3)
C16 C17 Tm 74.41(16)
C18 C17 Tm 74.15(17)
C19 C18 C17 135.0(3)
C19 C18 Tm 74.80(16)
C17 C18 Tm 74.46(16)
C18 C19 C20 136.7(3)
C18 C19 Tm 74.09(16)
C20 C19 Tm 75.98(16)
C21 C20 C19 131.1(3)
C21 C20 Si4 116.7(2)
C19 C20 Si4 112.1(2)
C21 C20 Tm 72.18(15)
C19 C20 Tm 72.76(15)
Si4 C20 Tm 138.12(15)
C20 C21 C22 137.5(3)
C20 C21 Tm 76.68(16)
C22 C21 Tm 73.33(16)
C21 C22 C15 136.6(3)
C21 C22 Tm 75.01(16)
C15 C22 Tm 75.90(16)

loop_
_geom_bond_atom_site_label_1
_geom_bond_atom_site_label_2
_geom_bond_distance
Tm C22 2.579(3)
Tm C7 2.580(3)
Tm C8 2.583(3)
Tm C21 2.600(3)
Tm C18 2.607(3)
Tm C17 2.611(3)
Tm C4 2.611(3)
Tm C16 2.612(3)
Tm C3 2.614(3)
Tm C19 2.616(3)
Tm C15 2.623(3)
Tm C5 2.624(3)
Si1 C1 1.862(3)
Si1 C10 1.868(4)
Si1 C9 1.871(4)
Si1 C11 1.874(4)
Si2 C13 1.861(4)
Si2 C6 1.867(3)
Si2 C12 1.869(4)
Si2 C14 1.869(4)
Si3 C15 1.860(3)
Si3 C25 1.866(4)
Si3 C24 1.874(4)
Si3 C23 1.875(4)
Si4 C26 1.864(4)
Si4 C20 1.864(3)
Si4 C27 1.868(5)
Si4 C28 1.873(4)
Li O1 1.899(16)
Li O3' 1.899(18)
Li O4 1.910(6)
Li O2 1.924(6)
Li O3 1.940(13)
Li O1' 1.953(13)
O1 C1L 1.433(12)
O1 C4L 1.439(14)
C1L C2L 1.507(12)
C2L C3L 1.504(11)
C3L C4L 1.505(12)
O1' C1L' 1.428(11)
O1' C4L' 1.438(12)
C1L' C2L' 1.520(11)
C2L' C3L' 1.504(10)
C3L' C4L' 1.498(10)
O2 C8L 1.421(4)
O2 C5L 1.425(5)
C5L C6L 1.506(6)
C6L C7L 1.488(7)
C7L C8L 1.497(6)
O3 C9L 1.433(11)
O3 C12L 1.446(11)
C9L C10L 1.496(11)
C10L C11L 1.528(10)
C11L C12L 1.511(10)
O3' C9' 1.439(13)
O3' C12' 1.443(14)
C9' C10' 1.499(13)
C10' C11' 1.502(12)
C11' C12' 1.511(12)
O4 C13L 1.426(4)
O4 C16L 1.438(4)
C13L C14L 1.506(5)
C14L C15L 1.503(7)
C15L C16L 1.523(6)
C1 C2 1.416(4)
C1 C8 1.420(4)
C2 C3 1.406(4)
C3 C4 1.413(4)
C4 C5 1.408(4)
C5 C6 1.417(4)
C6 C7 1.414(4)
C7 C8 1.411(4)
C15 C22 1.421(4)
C15 C16 1.425(4)
C16 C17 1.405(4)
C17 C18 1.412(4)
C18 C19 1.401(4)
C19 C20 1.421(4)
C20 C21 1.412(4)
C21 C22 1.413(4)

loop_
_geom_torsion_atom_site_label_1
_geom_torsion_atom_site_label_2
_geom_torsion_atom_site_label_3
_geom_torsion_atom_site_label_4
_geom_torsion
O3' Li O1 C1L 58(3)
O4 Li O1 C1L -60(3)
O2 Li O1 C1L -175(2)
O3 Li O1 C1L 52(3)
O1' Li O1 C1L 132(14)
O3' Li O1 C4L -120(3)
O4 Li O1 C4L 122(3)
O2 Li O1 C4L 7(4)
O3 Li O1 C4L -126(3)
O1' Li O1 C4L -46(9)
C4L O1 C1L C2L -22(3)
Li O1 C1L C2L 160(2)
O1 C1L C2L C3L 34(3)
C1L C2L C3L C4L -32.9(18)
C1L O1 C4L C3L 1(3)
Li O1 C4L C3L 179(2)
C2L C3L C4L O1 20(2)
O1 Li O1' C1L' -45(11)
O3' Li O1' C1L' 64(2)
O4 Li O1' C1L' -57(2)
O2 Li O1' C1L' -174.5(18)
O3 Li O1' C1L' 58(2)
O1 Li O1' C4L' 99(13)
O3' Li O1' C4L' -152(2)
O4 Li O1' C4L' 87.3(19)
O2 Li O1' C4L' -30(2)
O3 Li O1' C4L' -157.8(19)
C4L' O1' C1L' C2L' 18(3)
Li O1' C1L' C2L' 168.5(14)
O1' C1L' C2L' C3L' -34(2)
C1L' C2L' C3L' C4L' 37.3(13)
C1L' O1' C4L' C3L' 7(2)
Li O1' C4L' C3L' -139.8(15)
C2L' C3L' C4L' O1' -28.4(16)
O1 Li O2 C8L -78.1(13)
O3' Li O2 C8L 50.9(13)
O4 Li O2 C8L 172.7(4)
O3 Li O2 C8L 51.3(11)
O1' Li O2 C8L -72.2(10)
O1 Li O2 C5L 90.3(13)
O3' Li O2 C5L -140.7(12)
O4 Li O2 C5L -18.9(5)
O3 Li O2 C5L -140.3(10)
O1' Li O2 C5L 96.2(9)
C8L O2 C5L C6L -26.8(5)
Li O2 C5L C6L 162.7(3)
O2 C5L C6L C7L 34.0(5)
C5L C6L C7L C8L -28.1(6)
C5L O2 C8L C7L 8.8(6)
Li O2 C8L C7L 178.4(4)
C6L C7L C8L O2 12.9(6)
O1 Li O3 C9L 144(2)
O3' Li O3 C9L 19(15)
O4 Li O3 C9L -108(2)
O2 Li O3 C9L 15(3)
O1' Li O3 C9L 137(2)
O1 Li O3 C12L -38(3)
O3' Li O3 C12L -164(19)
O4 Li O3 C12L 69(2)
O2 Li O3 C12L -167.7(18)
O1' Li O3 C12L -46(2)
C12L O3 C9L C10L 0(2)
Li O3 C9L C10L 177.5(16)
O3 C9L C10L C11L -23.7(18)
C9L C10L C11L C12L 37.1(13)
C9L O3 C12L C11L 24(2)
Li O3 C12L C11L -153.5(18)
C10L C11L C12L O3 -37.1(17)
O1 Li O3' C9' 153(3)
O4 Li O3' C9' -95(3)
O2 Li O3' C9' 26(3)
O3 Li O3' C9' -150(20)
O1' Li O3' C9' 146(3)
O1 Li O3' C12' -36(3)
O4 Li O3' C12' 76(3)
O2 Li O3' C12' -163(3)
O3 Li O3' C12' 21(15)
O1' Li O3' C12' -43(3)
C12' O3' C9' C10' -31(3)
Li O3' C9' C10' 141(2)
O3' C9' C10' C11' 34(2)
C9' C10' C11' C12' -25(2)
C9' O3' C12' C11' 15(3)
Li O3' C12' C11' -157(2)
C10' C11' C12' O3' 7(3)
O1 Li O4 C13L 119.8(8)
O3' Li O4 C13L -1.4(8)
O2 Li O4 C13L -123.5(4)
O3 Li O4 C13L 3.9(7)
O1' Li O4 C13L 121.3(7)
O1 Li O4 C16L -47.7(9)
O3' Li O4 C16L -168.9(7)
O2 Li O4 C16L 69.0(4)
O3 Li O4 C16L -163.6(6)
O1' Li O4 C16L -46.2(7)
C16L O4 C13L C14L 39.4(4)
Li O4 C13L C14L -129.9(4)
O4 C13L C14L C15L -27.3(5)
C13L C14L C15L C16L 5.6(5)
C13L O4 C16L C15L -35.5(4)
Li O4 C16L C15L 134.7(3)
C14L C15L C16L O4 17.6(5)
C10 Si1 C1 C2 64.3(3)
C9 Si1 C1 C2 -176.4(2)
C11 Si1 C1 C2 -55.0(3)
C10 Si1 C1 C8 -112.9(2)
C9 Si1 C1 C8 6.3(3)
C11 Si1 C1 C8 127.7(2)
C10 Si1 C1 Tm 155.1(2)
C9 Si1 C1 Tm -85.6(3)
C11 Si1 C1 Tm 35.8(3)
C22 Tm C1 C2 82.53(17)
C7 Tm C1 C2 -126.73(19)
C8 Tm C1 C2 -145.1(3)
C21 Tm C1 C2 114.12(17)
C18 Tm C1 C2 -174.22(19)
C17 Tm C1 C2 14.6(6)
C4 Tm C1 C2 -42.45(17)
C16 Tm C1 C2 35.1(2)
C3 Tm C1 C2 -18.31(16)
C19 Tm C1 C2 166.14(16)
C15 Tm C1 C2 55.33(18)
C5 Tm C1 C2 -72.53(17)
C22 Tm C1 C8 -132.33(17)
C7 Tm C1 C8 18.41(16)
C21 Tm C1 C8 -100.74(17)
C18 Tm C1 C8 -29.1(3)
C17 Tm C1 C8 159.7(5)
C4 Tm C1 C8 102.69(17)
C16 Tm C1 C8 -179.78(15)
C3 Tm C1 C8 126.83(19)
C19 Tm C1 C8 -48.7(2)
C15 Tm C1 C8 -159.53(16)
C5 Tm C1 C8 72.61(17)
C22 Tm C1 Si1 -23.2(2)
C7 Tm C1 Si1 127.5(2)
C8 Tm C1 Si1 109.1(3)
C21 Tm C1 Si1 8.4(2)
C18 Tm C1 Si1 80.0(3)
C17 Tm C1 Si1 -91.2(6)
C4 Tm C1 Si1 -148.2(2)
C16 Tm C1 Si1 -70.7(2)
C3 Tm C1 Si1 -124.1(2)
C19 Tm C1 Si1 60.4(2)
C15 Tm C1 Si1 -50.4(2)
C5 Tm C1 Si1 -178.3(2)
C8 C1 C2 C3 -0.2(6)
Si1 C1 C2 C3 -176.9(3)
Tm C1 C2 C3 46.5(3)
C8 C1 C2 Tm -46.6(3)
Si1 C1 C2 Tm 136.66(17)
C22 Tm C2 C3 112.35(17)
C7 Tm C2 C3 -103.41(18)
C8 Tm C2 C3 -128.06(19)
C21 Tm C2 C3 141.39(17)
C18 Tm C2 C3 16.5(6)
C17 Tm C2 C3 35.0(2)
C4 Tm C2 C3 -18.96(16)
C16 Tm C2 C3 54.89(19)
C19 Tm C2 C3 -177.7(2)
C15 Tm C2 C3 80.77(17)
C5 Tm C2 C3 -43.20(17)
C22 Tm C2 C1 -99.30(17)
C7 Tm C2 C1 44.93(17)
C8 Tm C2 C1 20.29(15)
C21 Tm C2 C1 -70.26(17)
C18 Tm C2 C1 164.8(5)
C17 Tm C2 C1 -176.65(15)
C4 Tm C2 C1 129.39(19)
C16 Tm C2 C1 -156.76(16)
C3 Tm C2 C1 148.3(3)
C19 Tm C2 C1 -29.3(3)
C15 Tm C2 C1 -130.88(16)
C5 Tm C2 C1 105.14(17)
C1 C2 C3 C4 0.8(6)
Tm C2 C3 C4 47.6(3)
C1 C2 C3 Tm -46.8(3)
C22 Tm C3 C2 -71.09(18)
C7 Tm C3 C2 74.11(17)
C8 Tm C3 C2 43.44(17)
C21 Tm C3 C2 -49.3(2)
C18 Tm C3 C2 -176.15(15)
C17 Tm C3 C2 -156.65(16)
C4 Tm C3 C2 147.4(3)
C16 Tm C3 C2 -131.19(17)
C19 Tm C3 C2 174.0(5)
C15 Tm C3 C2 -100.00(17)
C5 Tm C3 C2 128.46(19)
C22 Tm C3 C4 141.51(18)
C7 Tm C3 C4 -73.29(19)
C8 Tm C3 C4 -103.96(19)
C21 Tm C3 C4 163.29(17)
C18 Tm C3 C4 36.4(2)
C17 Tm C3 C4 56.0(2)
C16 Tm C3 C4 81.41(19)
C19 Tm C3 C4 26.6(6)
C15 Tm C3 C4 112.60(18)
C5 Tm C3 C4 -18.94(17)
C2 C3 C4 C5 0.3(6)
Tm C3 C4 C5 48.1(4)
C2 C3 C4 Tm -47.8(3)
C22 Tm C4 C5 164.54(17)
C7 Tm C4 C5 -43.13(18)
C8 Tm C4 C5 -73.85(18)
C21 Tm C4 C5 178.60(19)
C18 Tm C4 C5 57.0(2)
C17 Tm C4 C5 82.61(19)
C16 Tm C4 C5 113.46(19)
C3 Tm C4 C5 -147.2(3)
C19 Tm C4 C5 38.8(3)
C15 Tm C4 C5 142.98(18)
C22 Tm C4 C3 -48.2(2)
C7 Tm C4 C3 104.09(18)
C8 Tm C4 C3 73.37(18)
C21 Tm C4 C3 -34.2(3)
C18 Tm C4 C3 -155.75(17)
C17 Tm C4 C3 -130.17(18)
C16 Tm C4 C3 -99.32(18)
C19 Tm C4 C3 -173.96(15)
C15 Tm C4 C3 -69.81(18)
C5 Tm C4 C3 147.2(3)
C3 C4 C5 C6 -1.8(7)
Tm C4 C5 C6 46.2(4)
C3 C4 C5 Tm -48.0(4)
C22 Tm C5 C4 -30.3(3)
C7 Tm C5 C4 128.4(2)
C8 Tm C5 C4 103.58(18)
C21 Tm C5 C4 -175.4(6)
C18 Tm C5 C4 -129.29(18)
C17 Tm C5 C4 -98.27(19)
C16 Tm C5 C4 -69.05(19)
C3 Tm C5 C4 19.05(17)
C19 Tm C5 C4 -154.29(17)
C15 Tm C5 C4 -45.7(2)
C22 Tm C5 C6 -179.07(17)
C7 Tm C5 C6 -20.43(16)
C8 Tm C5 C6 -45.23(17)
C21 Tm C5 C6 35.8(7)
C18 Tm C5 C6 81.90(18)
C17 Tm C5 C6 112.93(18)
C4 Tm C5 C6 -148.8(3)
C16 Tm C5 C6 142.14(17)
C3 Tm C5 C6 -129.8(2)
C19 Tm C5 C6 56.91(19)
C15 Tm C5 C6 165.49(16)
C4 C5 C6 C7 1.1(6)
Tm C5 C6 C7 47.0(3)
C4 C5 C6 Si2 179.6(3)
Tm C5 C6 Si2 -134.48(19)
C4 C5 C6 Tm -45.9(4)
C13 Si2 C6 C7 -41.2(3)
C12 Si2 C6 C7 -161.0(2)
C14 Si2 C6 C7 77.9(3)
C13 Si2 C6 C5 140.1(3)
C12 Si2 C6 C5 20.2(3)
C14 Si2 C6 C5 -100.9(3)
C13 Si2 C6 Tm 46.7(3)
C12 Si2 C6 Tm -73.1(3)
C14 Si2 C6 Tm 165.7(2)
C22 Tm C6 C7 31.1(8)
C8 Tm C6 C7 -18.51(16)
C21 Tm C6 C7 42.1(2)
C18 Tm C6 C7 116.01(17)
C17 Tm C6 C7 145.37(17)
C4 Tm C6 C7 -126.74(19)
C16 Tm C6 C7 168.35(16)
C3 Tm C6 C7 -102.64(17)
C19 Tm C6 C7 85.37(17)
C15 Tm C6 C7 -172.60(17)
C5 Tm C6 C7 -144.8(3)
C22 Tm C6 C5 175.9(7)
C7 Tm C6 C5 144.8(3)
C8 Tm C6 C5 126.29(19)
C21 Tm C6 C5 -173.11(15)
C18 Tm C6 C5 -99.19(18)
C17 Tm C6 C5 -69.83(18)
C4 Tm C6 C5 18.06(16)
C16 Tm C6 C5 -46.8(2)
C3 Tm C6 C5 42.16(17)
C19 Tm C6 C5 -129.83(18)
C15 Tm C6 C5 -27.8(3)
C22 Tm C6 Si2 -73.7(8)
C7 Tm C6 Si2 -104.8(3)
C8 Tm C6 Si2 -123.3(2)
C21 Tm C6 Si2 -62.7(3)
C18 Tm C6 Si2 11.2(2)
C17 Tm C6 Si2 40.6(2)
C4 Tm C6 Si2 128.4(2)
C16 Tm C6 Si2 63.5(2)
C3 Tm C6 Si2 152.5(2)
C19 Tm C6 Si2 -19.5(2)
C15 Tm C6 Si2 82.6(3)
C5 Tm C6 Si2 110.4(3)
C5 C6 C7 C8 0.4(6)
Si2 C6 C7 C8 -178.1(3)
Tm C6 C7 C8 48.0(4)
C5 C6 C7 Tm -47.6(3)
Si2 C6 C7 Tm 133.85(17)
C22 Tm C7 C8 36.7(2)
C21 Tm C7 C8 58.65(19)
C18 Tm C7 C8 144.52(16)
C17 Tm C7 C8 168.24(15)
C4 Tm C7 C8 -103.69(17)
C16 Tm C7 C8 -171.10(18)
C3 Tm C7 C8 -73.35(17)
C19 Tm C7 C8 115.06(17)
C15 Tm C7 C8 -0.5(8)
C5 Tm C7 C8 -127.97(19)
C22 Tm C7 C6 -175.03(14)
C8 Tm C7 C6 148.3(3)
C21 Tm C7 C6 -153.06(15)
C18 Tm C7 C6 -67.19(17)
C17 Tm C7 C6 -43.5(2)
C4 Tm C7 C6 44.60(16)
C16 Tm C7 C6 -22.8(3)
C3 Tm C7 C6 74.94(17)
C19 Tm C7 C6 -96.65(17)
C15 Tm C7 C6 147.8(7)
C5 Tm C7 C6 20.32(15)
C6 C7 C8 C1 -0.3(6)
Tm C7 C8 C1 48.3(4)
C6 C7 C8 Tm -48.7(4)
C2 C1 C8 C7 -0.4(6)
Si1 C1 C8 C7 176.2(3)
Tm C1 C8 C7 -47.6(4)
C2 C1 C8 Tm 47.2(3)
Si1 C1 C8 Tm -136.16(18)
C22 Tm C8 C7 -156.81(16)
C21 Tm C8 C7 -129.49(17)
C18 Tm C8 C7 -45.4(2)
C17 Tm C8 C7 -24.2(3)
C4 Tm C8 C7 73.63(17)
C16 Tm C8 C7 149.5(6)
C3 Tm C8 C7 103.99(17)
C19 Tm C8 C7 -69.32(18)
C15 Tm C8 C7 179.91(14)
C5 Tm C8 C7 43.40(17)
C22 Tm C8 C1 54.76(18)
C7 Tm C8 C1 -148.4(3)
C21 Tm C8 C1 82.08(17)
C18 Tm C8 C1 166.20(15)
C17 Tm C8 C1 -172.67(19)
C4 Tm C8 C1 -74.80(17)
C16 Tm C8 C1 1.0(7)
C3 Tm C8 C1 -44.44(16)
C19 Tm C8 C1 142.25(16)
C15 Tm C8 C1 31.5(2)
C5 Tm C8 C1 -105.03(17)
C25 Si3 C15 C22 -25.2(3)
C24 Si3 C15 C22 93.8(2)
C23 Si3 C15 C22 -146.5(2)
C25 Si3 C15 C16 155.2(2)
C24 Si3 C15 C16 -85.8(3)
C23 Si3 C15 C16 33.8(3)
C25 Si3 C15 Tm 64.6(2)
C24 Si3 C15 Tm -176.4(2)
C23 Si3 C15 Tm -56.8(2)
C7 Tm C15 C22 43.1(8)
C8 Tm C15 C22 42.6(2)
C21 Tm C15 C22 -18.94(16)
C18 Tm C15 C22 -102.59(17)
C17 Tm C15 C22 -126.42(19)
C4 Tm C15 C22 145.22(16)
C16 Tm C15 C22 -144.6(3)
C3 Tm C15 C22 115.95(17)
C19 Tm C15 C22 -72.56(17)
C5 Tm C15 C22 167.37(15)
C22 Tm C15 C16 144.6(3)
C7 Tm C15 C16 -172.3(7)
C8 Tm C15 C16 -172.71(15)
C21 Tm C15 C16 125.71(19)
C18 Tm C15 C16 42.05(17)
C17 Tm C15 C16 18.22(16)
C4 Tm C15 C16 -70.13(17)
C3 Tm C15 C16 -99.40(17)
C19 Tm C15 C16 72.08(17)
C5 Tm C15 C16 -48.0(2)
C22 Tm C15 Si3 -107.9(3)
C7 Tm C15 Si3 -64.8(8)
C8 Tm C15 Si3 -65.2(2)
C21 Tm C15 Si3 -126.8(2)
C18 Tm C15 Si3 149.5(2)
C17 Tm C15 Si3 125.7(2)
C4 Tm C15 Si3 37.4(2)
C16 Tm C15 Si3 107.5(3)
C3 Tm C15 Si3 8.08(19)
C19 Tm C15 Si3 179.6(2)
C5 Tm C15 Si3 59.5(2)
C22 C15 C16 C17 0.8(6)
Si3 C15 C16 C17 -179.7(3)
Tm C15 C16 C17 -46.6(4)
C22 C15 C16 Tm 47.4(3)
Si3 C15 C16 Tm -133.10(17)
C22 Tm C16 C17 127.9(2)
C7 Tm C16 C17 -33.5(3)
C8 Tm C16 C17 -175.1(6)
C21 Tm C16 C17 102.76(18)
C18 Tm C16 C17 18.48(16)
C4 Tm C16 C17 -99.24(18)
C3 Tm C16 C17 -130.25(18)
C19 Tm C16 C17 42.70(18)
C15 Tm C16 C17 148.4(3)
C5 Tm C16 C17 -70.31(18)
C22 Tm C16 C15 -20.56(15)
C7 Tm C16 C15 178.08(17)
C8 Tm C16 C15 36.4(7)
C21 Tm C16 C15 -45.68(16)
C18 Tm C16 C15 -129.95(19)
C17 Tm C16 C15 -148.4(3)
C4 Tm C16 C15 112.32(17)
C3 Tm C16 C15 81.31(17)
C19 Tm C16 C15 -105.73(17)
C5 Tm C16 C15 141.25(16)
C15 C16 C17 C18 0.3(7)
Tm C16 C17 C18 -46.4(4)
C15 C16 C17 Tm 46.7(4)
C22 Tm C17 C16 -43.75(18)
C7 Tm C17 C16 162.97(16)
C8 Tm C17 C16 178.41(19)
C21 Tm C17 C16 -74.58(18)
C18 Tm C17 C16 -148.2(3)
C4 Tm C17 C16 81.47(18)
C3 Tm C17 C16 55.84(19)
C19 Tm C17 C16 -129.0(2)
C15 Tm C17 C16 -18.42(16)
C5 Tm C17 C16 112.38(18)
C22 Tm C17 C18 104.46(18)
C7 Tm C17 C18 -48.8(2)
C8 Tm C17 C18 -33.4(3)
C21 Tm C17 C18 73.62(18)
C4 Tm C17 C18 -130.32(18)
C16 Tm C17 C18 148.2(3)
C3 Tm C17 C18 -155.95(17)
C19 Tm C17 C18 19.22(17)
C15 Tm C17 C18 129.8(2)
C5 Tm C17 C18 -99.42(18)
C16 C17 C18 C19 -2.1(6)
Tm C17 C18 C19 -48.5(4)
C16 C17 C18 Tm 46.5(4)
C22 Tm C18 C19 73.53(18)
C7 Tm C18 C19 -72.06(19)
C8 Tm C18 C19 -49.5(2)
C21 Tm C18 C19 43.10(18)
C17 Tm C18 C19 146.7(3)
C4 Tm C18 C19 -157.53(17)
C16 Tm C18 C19 128.3(2)
C3 Tm C18 C19 -177.19(15)
C15 Tm C18 C19 104.38(18)
C5 Tm C18 C19 -131.70(18)
C22 Tm C18 C17 -73.14(18)
C7 Tm C18 C17 141.27(18)
C8 Tm C18 C17 163.84(16)
C21 Tm C18 C17 -103.57(19)
C4 Tm C18 C17 55.8(2)
C16 Tm C18 C17 -18.39(17)
C3 Tm C18 C17 36.1(2)
C19 Tm C18 C17 -146.7(3)
C15 Tm C18 C17 -42.29(18)
C5 Tm C18 C17 81.64(19)
C17 C18 C19 C20 0.4(6)
Tm C18 C19 C20 -48.0(4)
C17 C18 C19 Tm 48.4(4)
C22 Tm C19 C18 -104.17(18)
C7 Tm C19 C18 111.85(18)
C8 Tm C19 C18 141.33(17)
C21 Tm C19 C18 -128.3(2)
C17 Tm C19 C18 -19.38(17)
C4 Tm C19 C18 33.8(3)
C16 Tm C19 C18 -43.44(18)
C3 Tm C19 C18 12.1(6)
C15 Tm C19 C18 -73.71(18)
C5 Tm C19 C18 54.6(2)
C22 Tm C19 C20 44.14(18)
C7 Tm C19 C20 -99.84(18)
C8 Tm C19 C20 -70.36(19)
C21 Tm C19 C20 19.96(16)
C18 Tm C19 C20 148.3(3)
C17 Tm C19 C20 128.9(2)
C4 Tm C19 C20 -177.88(15)
C16 Tm C19 C20 104.87(18)
C3 Tm C19 C20 160.4(5)
C15 Tm C19 C20 74.60(18)
C5 Tm C19 C20 -157.05(17)
C18 C19 C20 C21 1.6(6)
Tm C19 C20 C21 -45.8(3)
C18 C19 C20 Si4 -176.9(3)
Tm C19 C20 Si4 135.68(17)
C18 C19 C20 Tm 47.4(4)
C26 Si4 C20 C21 -124.3(3)
C27 Si4 C20 C21 116.1(3)
C28 Si4 C20 C21 -5.2(3)
C26 Si4 C20 C19 54.4(3)
C27 Si4 C20 C19 -65.2(3)
C28 Si4 C20 C19 173.5(2)
C26 Si4 C20 Tm 143.0(2)
C27 Si4 C20 Tm 23.4(3)
C28 Si4 C20 Tm -98.0(3)
C22 Tm C20 C21 17.84(16)
C7 Tm C20 C21 -131.97(17)
C8 Tm C20 C21 -100.41(17)
C18 Tm C20 C21 127.1(2)
C17 Tm C20 C21 102.67(18)
C4 Tm C20 C21 155.0(6)
C16 Tm C20 C21 72.60(18)
C3 Tm C20 C21 -27.4(3)
C19 Tm C20 C21 145.4(3)
C15 Tm C20 C21 41.83(17)
C5 Tm C20 C21 -179.51(15)
C22 Tm C20 C19 -127.6(2)
C7 Tm C20 C19 82.61(18)
C8 Tm C20 C19 114.17(18)
C21 Tm C20 C19 -145.4(3)
C18 Tm C20 C19 -18.31(17)
C17 Tm C20 C19 -42.75(18)
C4 Tm C20 C19 9.6(7)
C16 Tm C20 C19 -72.82(18)
C3 Tm C20 C19 -172.81(19)
C15 Tm C20 C19 -103.58(18)
C5 Tm C20 C19 35.1(2)
C22 Tm C20 Si4 128.2(2)
C7 Tm C20 Si4 -21.6(2)
C8 Tm C20 Si4 10.0(2)
C21 Tm C20 Si4 110.4(3)
C18 Tm C20 Si4 -122.5(2)
C17 Tm C20 Si4 -146.9(2)
C4 Tm C20 Si4 -94.6(6)
C16 Tm C20 Si4 -177.0(2)
C3 Tm C20 Si4 83.0(3)
C19 Tm C20 Si4 -104.2(3)
C15 Tm C20 Si4 152.2(2)
C5 Tm C20 Si4 -69.1(3)
C19 C20 C21 C22 0.0(6)
Si4 C20 C21 C22 178.5(3)
Tm C20 C21 C22 -46.0(4)
C19 C20 C21 Tm 46.0(3)
Si4 C20 C21 Tm -135.54(19)
C22 Tm C21 C20 -149.5(3)
C7 Tm C21 C20 55.52(19)
C8 Tm C21 C20 82.45(18)
C18 Tm C21 C20 -44.27(17)
C17 Tm C21 C20 -74.70(18)
C4 Tm C21 C20 -171.70(19)
C16 Tm C21 C20 -105.08(18)
C3 Tm C21 C20 166.77(16)
C19 Tm C21 C20 -20.03(16)
C15 Tm C21 C20 -130.56(19)
C5 Tm C21 C20 2.5(7)
C7 Tm C21 C22 -154.96(16)
C8 Tm C21 C22 -128.03(17)
C18 Tm C21 C22 105.25(18)
C17 Tm C21 C22 74.82(18)
C4 Tm C21 C22 -22.2(3)
C16 Tm C21 C22 44.44(17)
C3 Tm C21 C22 -43.7(2)
C19 Tm C21 C22 129.5(2)
C15 Tm C21 C22 18.95(16)
C5 Tm C21 C22 152.0(6)
C20 C21 C22 C15 -2.5(6)
Tm C21 C22 C15 -49.4(3)
C20 C21 C22 Tm 46.9(4)
C16 C15 C22 C21 1.4(6)
Si3 C15 C22 C21 -178.2(3)
Tm C15 C22 C21 49.2(3)
C16 C15 C22 Tm -47.8(3)
Si3 C15 C22 Tm 132.66(17)
C7 Tm C22 C21 39.7(2)
C8 Tm C22 C21 60.07(19)
C18 Tm C22 C21 -72.20(18)
C17 Tm C22 C21 -102.49(18)
C4 Tm C22 C21 169.11(16)
C16 Tm C22 C21 -126.9(2)
C3 Tm C22 C21 145.69(17)
C19 Tm C22 C21 -42.13(17)
C15 Tm C22 C21 -147.4(3)
C5 Tm C22 C21 -172.23(18)
C7 Tm C22 C15 -172.90(14)
C8 Tm C22 C15 -152.50(15)
C21 Tm C22 C15 147.4(3)
C18 Tm C22 C15 75.24(17)
C17 Tm C22 C15 44.94(16)
C4 Tm C22 C15 -43.5(2)
C16 Tm C22 C15 20.49(15)
C3 Tm C22 C15 -66.88(17)
C19 Tm C22 C15 105.30(17)
C5 Tm C22 C15 -24.8(3)
